data_4309203
loop_
_publ_author_name
'Marciela Scarpellini'
'Amy J. Wu'
'Jeff W. Kampf'
'Vincent L. Pecoraro'

_publ_section_title
;
Corroborative Models of the Cobalt(II) Inhibited Fe/Mn Superoxide Dismutases
;
_journal_name_full 'Inorganic Chemistry'
_journal_page_first 5001
_journal_page_last 5010
_journal_paper_doi 10.1021/ic050281h
_journal_volume 44
_journal_year 2005
_chemical_formula_moiety 'C14 H20 Cl Co N5 O2'
_chemical_formula_sum 'C14 H20 Cl Co N5 O2'
_chemical_formula_weight 384.73
_chemical_name_systematic
;
 ?
;
_space_group_IT_number 14
_symmetry_cell_setting monoclinic
_symmetry_space_group_name_Hall '-P 2ybc'
_symmetry_space_group_name_H-M 'P 1 21/c 1'
_atom_sites_solution_hydrogens geom
_atom_sites_solution_primary direct
_atom_sites_solution_secondary difmap
_audit_creation_method SHELXL-97
_cell_angle_alpha 90.00
_cell_angle_beta 106.556(2)
_cell_angle_gamma 90.00
_cell_formula_units_Z 4
_cell_length_a 13.1603(15)
_cell_length_b 10.7582(12)
_cell_length_c 12.1671(13)
_cell_measurement_reflns_used 6419
_cell_measurement_temperature 123(2)
_cell_measurement_theta_max 23.28
_cell_measurement_theta_min 3.23
_cell_volume 1651.2(3)
_computing_cell_refinement 'Bruker SMART'
_computing_data_collection 'Bruker SMART'
_computing_data_reduction 'Bruker SHELXTL'
_computing_molecular_graphics 'Bruker SHELXTL'
_computing_publication_material 'Bruker SHELXTL'
_computing_structure_refinement 'Bruker SHELXTL'
_computing_structure_solution 'Bruker SHELXTL'
_diffrn_ambient_temperature 123(2)
_diffrn_measured_fraction_theta_full 0.997
_diffrn_measured_fraction_theta_max 0.997
_diffrn_measurement_device_type 'CCD area detector'
_diffrn_measurement_method 'phi and omega scans'
_diffrn_radiation_monochromator graphite
_diffrn_radiation_source 'fine-focus sealed tube'
_diffrn_radiation_type MoK\a
_diffrn_radiation_wavelength 0.71073
_diffrn_reflns_av_R_equivalents 0.0349
_diffrn_reflns_av_sigmaI/netI 0.0297
_diffrn_reflns_limit_h_max 16
_diffrn_reflns_limit_h_min -17
_diffrn_reflns_limit_k_max 14
_diffrn_reflns_limit_k_min -14
_diffrn_reflns_limit_l_max 16
_diffrn_reflns_limit_l_min -16
_diffrn_reflns_number 16176
_diffrn_reflns_theta_full 28.29
_diffrn_reflns_theta_max 28.29
_diffrn_reflns_theta_min 3.23
_exptl_absorpt_coefficient_mu 1.217
_exptl_absorpt_correction_T_max 0.9306
_exptl_absorpt_correction_T_min 0.6417
_exptl_absorpt_correction_type multi-scan
_exptl_absorpt_process_details
;
Blessing, R. Acta Cryst. (1995) A51 33-38
Sheldrick, G.  SADABS (Version 2.10) Bruker/Siemens area
  detector absorption and other corrections, University of
  Gottingen, Germany 2003.
;
_exptl_crystal_colour purple
_exptl_crystal_density_diffrn 1.548
_exptl_crystal_density_method 'not measured'
_exptl_crystal_description needle
_exptl_crystal_F_000 796
_exptl_crystal_size_max 0.40
_exptl_crystal_size_mid 0.14
_exptl_crystal_size_min 0.06
_refine_diff_density_max 0.349
_refine_diff_density_min -0.265
_refine_diff_density_rms 0.062
_refine_ls_extinction_method none
_refine_ls_goodness_of_fit_ref 1.018
_refine_ls_hydrogen_treatment constr
_refine_ls_matrix_type full
_refine_ls_number_parameters 212
_refine_ls_number_reflns 4090
_refine_ls_number_restraints 0
_refine_ls_restrained_S_all 1.018
_refine_ls_R_factor_all 0.0440
_refine_ls_R_factor_gt 0.0301
_refine_ls_shift/su_max 0.000
_refine_ls_shift/su_mean 0.000
_refine_ls_structure_factor_coef Fsqd
_refine_ls_weighting_details 'calc w=1/[\s^2^(Fo^2^)+(0.0349P)^2^+0.9236P] where P=(Fo^2^+2Fc^2^)/3'
_refine_ls_weighting_scheme calc
_refine_ls_wR_factor_gt 0.0704
_refine_ls_wR_factor_ref 0.0763
_reflns_number_gt 3302
_reflns_number_total 4090
_reflns_threshold_expression >2sigma(I)
_cod_data_source_file ic050281hsi20050222_022506.cif
_cod_data_source_block aw212
_cod_depositor_comments
;
The following automatic conversions were performed:
'_symmetry_cell_setting' value 'Monoclinic' changed to 'monoclinic'
according to '/home/saulius/struct/CIF-dictionaries/cif_core.dic'
dictionary named 'cif_core.dic' version 2.4.1 from 2010-06-29.

Automatic conversion script
Id: cif_fix_enum 1527 2010-12-29 10:47:43Z saulius 
;
_cod_database_code 4309203

loop_
_symmetry_equiv_pos_as_xyz
'x, y, z'
'-x, y+1/2, -z+1/2'
'-x, -y, -z'
'x, -y-1/2, z-1/2'

loop_
_atom_site_label
_atom_site_type_symbol
_atom_site_fract_x
_atom_site_fract_y
_atom_site_fract_z
_atom_site_U_iso_or_equiv
_atom_site_adp_type
_atom_site_occupancy
_atom_site_symmetry_multiplicity
_atom_site_calc_flag
_atom_site_refinement_flags
_atom_site_disorder_assembly
_atom_site_disorder_group
Cl1 Cl 0.20638(4) 0.04239(5) -0.33944(4) 0.03165(12) Uani 1 1 d . . .
Co1 Co 0.233672(18) -0.05247(2) -0.164854(19) 0.01881(7) Uani 1 1 d . . .
N1 N 0.27525(11) -0.16844(13) 0.00023(12) 0.0179(3) Uani 1 1 d . . .
N2 N 0.09183(12) -0.13729(14) -0.03661(12) 0.0219(3) Uani 1 1 d . . .
N3 N 0.08957(12) -0.06405(14) -0.12985(12) 0.0219(3) Uani 1 1 d . . .
N4 N 0.33040(12) 0.06260(13) -0.04571(12) 0.0208(3) Uani 1 1 d . . .
N5 N 0.38288(11) 0.00978(14) 0.05728(12) 0.0197(3) Uani 1 1 d . . .
O1 O 0.28864(9) -0.21013(11) -0.21189(10) 0.0212(3) Uani 1 1 d . . .
O2 O 0.32518(12) -0.41119(12) -0.18108(12) 0.0304(3) Uani 1 1 d . . .
C1 C 0.30125(13) -0.30916(16) -0.15093(14) 0.0199(3) Uani 1 1 d . . .
C2 C 0.27947(15) -0.29921(16) -0.03471(15) 0.0217(4) Uani 1 1 d . . .
H2A H 0.2112 -0.3402 -0.0387 0.026 Uiso 1 1 calc R . .
H2B H 0.3360 -0.3432 0.0237 0.026 Uiso 1 1 calc R . .
C3 C 0.19142(13) -0.14512(17) 0.05441(14) 0.0211(3) Uani 1 1 d . . .
H3A H 0.1884 -0.2135 0.1078 0.025 Uiso 1 1 calc R . .
H3B H 0.2051 -0.0664 0.0983 0.025 Uiso 1 1 calc R . .
C4 C -0.00587(15) -0.17511(17) -0.03710(16) 0.0252(4) Uani 1 1 d . . .
C5 C -0.07484(15) -0.12506(18) -0.13421(16) 0.0272(4) Uani 1 1 d . . .
H5A H -0.1496 -0.1352 -0.1590 0.033 Uiso 1 1 calc R . .
C6 C -0.01355(14) -0.05653(17) -0.18913(15) 0.0242(4) Uani 1 1 d . . .
C7 C 0.35100(14) 0.18505(16) -0.03228(16) 0.0234(4) Uani 1 1 d . . .
C8 C 0.41827(15) 0.20785(18) 0.07724(17) 0.0269(4) Uani 1 1 d . . .
H8A H 0.4454 0.2863 0.1078 0.032 Uiso 1 1 calc R . .
C9 C 0.43782(14) 0.09508(18) 0.13264(15) 0.0231(4) Uani 1 1 d . . .
C10 C 0.37915(13) -0.12477(15) 0.06929(14) 0.0197(3) Uani 1 1 d . . .
H10A H 0.3901 -0.1472 0.1508 0.024 Uiso 1 1 calc R . .
H10B H 0.4359 -0.1642 0.0426 0.024 Uiso 1 1 calc R . .
C11 C -0.02663(17) -0.2582(2) 0.05193(17) 0.0328(4) Uani 1 1 d . . .
H11A H 0.0307 -0.3192 0.0759 0.049 Uiso 1 1 calc R . .
H11B H -0.0941 -0.3016 0.0202 0.049 Uiso 1 1 calc R . .
H11C H -0.0301 -0.2085 0.1183 0.049 Uiso 1 1 calc R . .
C12 C -0.05018(16) 0.02078(19) -0.29512(17) 0.0304(4) Uani 1 1 d . . .
H12A H -0.0742 0.1019 -0.2756 0.046 Uiso 1 1 calc R . .
H12B H -0.1089 -0.0214 -0.3505 0.046 Uiso 1 1 calc R . .
H12C H 0.0085 0.0326 -0.3287 0.046 Uiso 1 1 calc R . .
C13 C 0.30405(17) 0.27496(18) -0.12664(18) 0.0326(4) Uani 1 1 d . . .
H13A H 0.3328 0.2590 -0.1913 0.049 Uiso 1 1 calc R . .
H13B H 0.3217 0.3600 -0.0988 0.049 Uiso 1 1 calc R . .
H13C H 0.2268 0.2649 -0.1518 0.049 Uiso 1 1 calc R . .
C14 C 0.50603(16) 0.06065(19) 0.24923(16) 0.0294(4) Uani 1 1 d . . .
H14A H 0.4618 0.0257 0.2942 0.044 Uiso 1 1 calc R . .
H14B H 0.5425 0.1349 0.2878 0.044 Uiso 1 1 calc R . .
H14C H 0.5585 -0.0012 0.2422 0.044 Uiso 1 1 calc R . .

loop_
_atom_site_aniso_label
_atom_site_aniso_U_11
_atom_site_aniso_U_22
_atom_site_aniso_U_33
_atom_site_aniso_U_23
_atom_site_aniso_U_13
_atom_site_aniso_U_12
Cl1 0.0378(3) 0.0330(3) 0.0225(2) 0.01039(18) 0.00596(19) 0.0091(2)
Co1 0.01949(13) 0.01791(12) 0.01685(12) 0.00164(9) 0.00170(9) 0.00155(9)
N1 0.0196(7) 0.0165(7) 0.0159(6) -0.0013(5) 0.0025(6) -0.0001(5)
N2 0.0201(7) 0.0244(7) 0.0195(7) 0.0003(6) 0.0028(6) -0.0011(6)
N3 0.0207(7) 0.0232(8) 0.0194(7) 0.0014(6) 0.0016(6) 0.0022(6)
N4 0.0202(7) 0.0195(7) 0.0203(7) 0.0036(6) 0.0020(6) 0.0023(6)
N5 0.0194(7) 0.0185(7) 0.0192(7) -0.0006(6) 0.0021(6) 0.0003(6)
O1 0.0240(6) 0.0205(6) 0.0188(6) 0.0006(5) 0.0057(5) 0.0018(5)
O2 0.0407(8) 0.0229(7) 0.0304(7) 0.0004(6) 0.0148(6) 0.0087(6)
C1 0.0169(8) 0.0210(8) 0.0200(8) -0.0001(7) 0.0024(7) 0.0006(6)
C2 0.0287(9) 0.0161(8) 0.0189(8) -0.0008(6) 0.0043(7) -0.0007(7)
C3 0.0196(8) 0.0256(9) 0.0167(8) -0.0006(7) 0.0027(7) 0.0001(7)
C4 0.0236(9) 0.0263(9) 0.0259(9) -0.0097(7) 0.0071(7) -0.0045(7)
C5 0.0174(9) 0.0322(10) 0.0297(10) -0.0106(8) 0.0030(7) -0.0011(7)
C6 0.0207(9) 0.0243(9) 0.0238(9) -0.0067(7) 0.0004(7) 0.0037(7)
C7 0.0202(9) 0.0197(8) 0.0312(9) -0.0005(7) 0.0086(7) -0.0014(7)
C8 0.0269(10) 0.0226(9) 0.0324(10) -0.0049(8) 0.0102(8) -0.0070(7)
C9 0.0195(9) 0.0273(9) 0.0228(9) -0.0045(7) 0.0066(7) -0.0057(7)
C10 0.0202(8) 0.0185(8) 0.0178(8) 0.0004(6) 0.0016(6) 0.0021(6)
C11 0.0334(11) 0.0363(11) 0.0290(10) -0.0060(9) 0.0094(9) -0.0129(9)
C12 0.0256(10) 0.0305(10) 0.0282(10) -0.0015(8) -0.0036(8) 0.0073(8)
C13 0.0321(11) 0.0222(9) 0.0420(12) 0.0081(8) 0.0081(9) 0.0000(8)
C14 0.0265(10) 0.0360(11) 0.0225(9) -0.0032(8) 0.0021(7) -0.0109(8)

loop_
_atom_type_symbol
_atom_type_description
_atom_type_scat_dispersion_real
_atom_type_scat_dispersion_imag
_atom_type_scat_source
C C 0.0033 0.0016 'International Tables Vol C Tables 4.2.6.8 and 6.1.1.4'
H H 0.0000 0.0000 'International Tables Vol C Tables 4.2.6.8 and 6.1.1.4'
N N 0.0061 0.0033 'International Tables Vol C Tables 4.2.6.8 and 6.1.1.4'
O O 0.0106 0.0060 'International Tables Vol C Tables 4.2.6.8 and 6.1.1.4'
Cl Cl 0.1484 0.1585 'International Tables Vol C Tables 4.2.6.8 and 6.1.1.4'
Co Co 0.3494 0.9721 'International Tables Vol C Tables 4.2.6.8 and 6.1.1.4'

loop_
_geom_angle_atom_site_label_1
_geom_angle_atom_site_label_2
_geom_angle_atom_site_label_3
_geom_angle
_geom_angle_site_symmetry_1
_geom_angle_site_symmetry_3
_geom_angle_publ_flag
O1 Co1 N4 120.96(5) . . ?
O1 Co1 N3 116.02(5) . . ?
N4 Co1 N3 108.22(6) . . ?
O1 Co1 Cl1 94.98(4) . . ?
N4 Co1 Cl1 106.76(4) . . ?
N3 Co1 Cl1 107.94(4) . . ?
O1 Co1 N1 76.87(5) . . ?
N4 Co1 N1 76.36(5) . . ?
N3 Co1 N1 77.90(5) . . ?
Cl1 Co1 N1 171.60(4) . . ?
C3 N1 C10 112.85(13) . . ?
C3 N1 C2 112.92(14) . . ?
C10 N1 C2 111.47(13) . . ?
C3 N1 Co1 106.24(10) . . ?
C10 N1 Co1 106.19(10) . . ?
C2 N1 Co1 106.59(10) . . ?
C4 N2 N3 111.92(15) . . ?
C4 N2 C3 129.53(15) . . ?
N3 N2 C3 117.61(14) . . ?
C6 N3 N2 104.96(14) . . ?
C6 N3 Co1 137.05(13) . . ?
N2 N3 Co1 113.59(11) . . ?
C7 N4 N5 105.27(14) . . ?
C7 N4 Co1 137.74(13) . . ?
N5 N4 Co1 116.48(11) . . ?
C9 N5 N4 111.81(15) . . ?
C9 N5 C10 129.28(15) . . ?
N4 N5 C10 118.76(13) . . ?
C1 O1 Co1 122.66(11) . . ?
O2 C1 O1 124.94(16) . . ?
O2 C1 C2 118.19(15) . . ?
O1 C1 C2 116.80(15) . . ?
N1 C2 C1 111.51(14) . . ?
N2 C3 N1 107.38(13) . . ?
N2 C4 C5 106.29(16) . . ?
N2 C4 C11 123.44(17) . . ?
C5 C4 C11 130.25(18) . . ?
C4 C5 C6 106.71(16) . . ?
N3 C6 C5 110.11(16) . . ?
N3 C6 C12 121.60(17) . . ?
C5 C6 C12 128.23(17) . . ?
N4 C7 C8 109.83(16) . . ?
N4 C7 C13 121.04(17) . . ?
C8 C7 C13 129.13(17) . . ?
C9 C8 C7 106.98(16) . . ?
N5 C9 C8 106.08(16) . . ?
N5 C9 C14 122.44(17) . . ?
C8 C9 C14 131.45(17) . . ?
N5 C10 N1 108.30(13) . . ?

loop_
_geom_bond_atom_site_label_1
_geom_bond_atom_site_label_2
_geom_bond_distance
_geom_bond_site_symmetry_2
_geom_bond_publ_flag
Cl1 Co1 2.2908(5) . ?
Co1 O1 1.9909(12) . ?
Co1 N4 2.0501(15) . ?
Co1 N3 2.0624(15) . ?
Co1 N1 2.2944(14) . ?
N1 C3 1.459(2) . ?
N1 C10 1.463(2) . ?
N1 C2 1.475(2) . ?
N2 C4 1.347(2) . ?
N2 N3 1.375(2) . ?
N2 C3 1.458(2) . ?
N3 C6 1.346(2) . ?
N4 C7 1.345(2) . ?
N4 N5 1.370(2) . ?
N5 C9 1.352(2) . ?
N5 C10 1.457(2) . ?
O1 C1 1.282(2) . ?
O2 C1 1.227(2) . ?
C1 C2 1.525(2) . ?
C4 C5 1.378(3) . ?
C4 C11 1.489(3) . ?
C5 C6 1.396(3) . ?
C6 C12 1.494(3) . ?
C7 C8 1.395(3) . ?
C7 C13 1.494(3) . ?
C8 C9 1.376(3) . ?
C9 C14 1.493(3) . ?
